data_4515444
loop_
_publ_author_name
'Wu, Jia-Rui'
'Li, Bao'
'Zhang, Jiang-Wei'
'Yang, Ying-Wei'

_publ_section_title
;
 Semi-Rigid Molecular-Clip-Based Molecular Crystal Gearshift.
;
_journal_issue 1
_journal_name_full 'ACS applied materials &amp; interfaces'
_journal_page_first 998
_journal_page_last 1003
_journal_paper_doi 10.1021/acsami.8b20108
_journal_volume 11
_journal_year 2019
_chemical_formula_moiety '2(C30 H32 O6)'
_chemical_formula_sum 'C60 H64 O12'
_chemical_formula_weight 977.11
_space_group_crystal_system triclinic
_space_group_IT_number 2
_space_group_name_Hall '-P 1'
_space_group_name_H-M_alt 'P -1'
_atom_sites_solution_hydrogens geom
_atom_sites_solution_primary direct
_audit_creation_date 2018-06-02
_audit_creation_method
;
Olex2 1.2
(compiled 2018.05.29 svn.r3508 for OlexSys, GUI svn.r5506)
;
_cell_angle_alpha 95.074(4)
_cell_angle_beta 101.207(4)
_cell_angle_gamma 109.104(4)
_cell_formula_units_Z 1
_cell_length_a 9.2582(10)
_cell_length_b 10.8655(11)
_cell_length_c 14.1818(13)
_cell_measurement_reflns_used 8840
_cell_measurement_temperature 293
_cell_measurement_theta_max 27.544
_cell_measurement_theta_min 2.969
_cell_volume 1304.4(2)
_computing_cell_refinement 'SAINT V8.38A (?, 2016)'
_computing_data_reduction 'SAINT V8.38A (?, 2016)'
_computing_molecular_graphics 'Olex2 (Dolomanov et al., 2009)'
_computing_publication_material 'Olex2 (Dolomanov et al., 2009)'
_computing_structure_refinement 'ShelXL (Sheldrick, 2015)'
_computing_structure_solution 'XS (Sheldrick, 2008)'
_diffrn_ambient_temperature 293
_diffrn_detector_area_resol_mean 16.0971
_diffrn_measured_fraction_theta_full 0.984
_diffrn_measured_fraction_theta_max 0.918
_diffrn_measurement_device_type 'CCD Area Detector'
_diffrn_measurement_method '\w scans'
_diffrn_radiation_type MoK\a
_diffrn_radiation_wavelength 0.71073
_diffrn_reflns_av_R_equivalents 0.0525
_diffrn_reflns_av_unetI/netI 0.0509
_diffrn_reflns_Laue_measured_fraction_full 0.984
_diffrn_reflns_Laue_measured_fraction_max 0.918
_diffrn_reflns_limit_h_max 12
_diffrn_reflns_limit_h_min -11
_diffrn_reflns_limit_k_max 14
_diffrn_reflns_limit_k_min -14
_diffrn_reflns_limit_l_max 18
_diffrn_reflns_limit_l_min -18
_diffrn_reflns_number 23575
_diffrn_reflns_point_group_measured_fraction_full 0.984
_diffrn_reflns_point_group_measured_fraction_max 0.918
_diffrn_reflns_theta_full 25.243
_diffrn_reflns_theta_max 27.544
_diffrn_reflns_theta_min 2.969
_exptl_absorpt_coefficient_mu 0.086
_exptl_absorpt_correction_T_max 0.919
_exptl_absorpt_correction_T_min 0.919
_exptl_absorpt_correction_type multi-scan
_exptl_crystal_colour 'clear light colourless'
_exptl_crystal_colour_lustre clear
_exptl_crystal_colour_modifier light
_exptl_crystal_colour_primary colourless
_exptl_crystal_density_diffrn 1.244
_exptl_crystal_description block
_exptl_crystal_F_000 520
_exptl_crystal_preparation ad
_exptl_crystal_recrystallization_method ad
_exptl_crystal_size_max 0.4
_exptl_crystal_size_mid 0.2
_exptl_crystal_size_min 0.1
_refine_diff_density_max 0.170
_refine_diff_density_min -0.186
_refine_diff_density_rms 0.040
_refine_ls_extinction_method none
_refine_ls_goodness_of_fit_ref 1.218
_refine_ls_hydrogen_treatment constr
_refine_ls_matrix_type full
_refine_ls_number_parameters 331
_refine_ls_number_reflns 5923
_refine_ls_number_restraints 0
_refine_ls_restrained_S_all 1.218
_refine_ls_R_factor_all 0.0848
_refine_ls_R_factor_gt 0.0737
_refine_ls_shift/su_max 0.001
_refine_ls_shift/su_mean 0.000
_refine_ls_structure_factor_coef Fsqd
_refine_ls_weighting_details 'w=1/[\s^2^(Fo^2^)+(0.0375P)^2^+0.6829P] where P=(Fo^2^+2Fc^2^)/3'
_refine_ls_weighting_scheme calc
_refine_ls_wR_factor_gt 0.1465
_refine_ls_wR_factor_ref 0.1646
_reflns_Friedel_coverage 0.000
_reflns_number_gt 3198
_reflns_number_total 5923
_reflns_threshold_expression 'I > 2\s(I)'
_cod_data_source_file am8b20108_si_002.cif
_cod_data_source_block mo_hjw_0m
_cod_database_code 4515444
_shelx_shelxl_version_number 2016/6
_shelx_space_group_comment
;
The symmetry employed for this shelxl refinement is uniquely defined
by the following loop, which should always be used as a source of
symmetry information in preference to the above space-group names.
They are only intended as comments.
;
_shelx_estimated_absorpt_t_max 0.919
_shelx_estimated_absorpt_t_min 0.919
_olex2_refinement_description
;
1. Fixed Uiso
 At 1.2 times of:
  All C(H) groups, All C(H,H) groups
 At 1.5 times of:
  All C(H,H,H) groups
2.a Secondary CH2 refined with riding coordinates:
 C19(H19A,H19B), C20(H20A,H20B)
2.b Aromatic/amide H refined with riding coordinates:
 C6(H6), C11(H11), C17(H17), C23(H23), C24(H24), C25(H25), C26(H26), C28(H28),
 C29(H29), C30(H30)
2.c Idealised Me refined as rotating group:
 C31(H31A,H31B,H31C), C32(H32A,H32B,H32C), C33(H33A,H33B,H33C), C34(H34A,H34B,
 H34C), C35(H35A,H35B,H35C), C37(H37A,H37B,H37C)
;

loop_
_space_group_symop_operation_xyz
'x, y, z'
'-x, -y, -z'

loop_
_atom_site_label
_atom_site_type_symbol
_atom_site_fract_x
_atom_site_fract_y
_atom_site_fract_z
_atom_site_U_iso_or_equiv
_atom_site_adp_type
_atom_site_occupancy
_atom_site_site_symmetry_order
_atom_site_calc_flag
_atom_site_refinement_flags_posn
O1 O 0.8995(3) 0.5711(2) 0.08713(16) 0.0667(6) Uani 1 1 d .
O2 O 1.2954(2) 0.9257(2) 0.00996(16) 0.0657(6) Uani 1 1 d .
C3 C 1.5325(3) 1.4010(3) 0.28730(19) 0.0415(6) Uani 1 1 d .
C4 C 1.6100(3) 1.3286(3) 0.34342(18) 0.0412(6) Uani 1 1 d .
O5 O 1.7466(3) 1.2641(2) 0.58518(15) 0.0719(7) Uani 1 1 d .
C6 C 1.5548(3) 1.1946(3) 0.31941(19) 0.0472(7) Uani 1 1 d .
H6 H 1.604811 1.146414 0.355605 0.057 Uiso 1 1 calc R
C7 C 1.1290(3) 0.9739(3) 0.09917(19) 0.0450(7) Uani 1 1 d .
O8 O 0.9684(3) 1.0281(2) 0.19010(16) 0.0659(6) Uani 1 1 d .
C9 C 1.4053(3) 1.3328(3) 0.20402(18) 0.0407(6) Uani 1 1 d .
C10 C 1.8607(3) 1.3268(3) 0.4564(2) 0.0464(7) Uani 1 1 d .
C11 C 1.0932(3) 0.7440(3) 0.0480(2) 0.0484(7) Uani 1 1 d .
H11 H 1.122965 0.681625 0.015441 0.058 Uiso 1 1 calc R
O12 O 1.9630(3) 1.3866(2) 0.32364(16) 0.0711(7) Uani 1 1 d .
O13 O 2.1860(3) 1.1469(2) 0.54673(18) 0.0766(7) Uani 1 1 d .
C14 C 1.0051(3) 0.9305(3) 0.14399(19) 0.0475(7) Uani 1 1 d .
C15 C 0.9701(3) 0.7051(3) 0.0935(2) 0.0483(7) Uani 1 1 d .
C16 C 1.3490(3) 1.1918(3) 0.18360(18) 0.0411(6) Uani 1 1 d .
C17 C 1.4242(3) 1.1269(3) 0.24121(19) 0.0474(7) Uani 1 1 d .
H17 H 1.388246 1.035115 0.228616 0.057 Uiso 1 1 calc R
C18 C 1.1712(3) 0.8774(3) 0.05195(19) 0.0472(7) Uani 1 1 d .
C19 C 1.2092(3) 1.1186(3) 0.0983(2) 0.0501(7) Uani 1 1 d .
H19A H 1.132047 1.161378 0.096902 0.060 Uiso 1 1 calc R
H19B H 1.244836 1.127710 0.038416 0.060 Uiso 1 1 calc R
C20 C 1.7507(3) 1.4004(3) 0.4282(2) 0.0508(7) Uani 1 1 d .
H20A H 1.810123 1.483918 0.411732 0.061 Uiso 1 1 calc R
H20B H 1.712232 1.420169 0.484545 0.061 Uiso 1 1 calc R
C21 C 1.8620(3) 1.2635(3) 0.5374(2) 0.0508(7) Uani 1 1 d .
C22 C 1.9718(3) 1.3252(3) 0.4037(2) 0.0509(7) Uani 1 1 d .
C23 C 0.9242(3) 0.7962(3) 0.1417(2) 0.0494(7) Uani 1 1 d .
H23 H 0.841248 0.769088 0.172036 0.059 Uiso 1 1 calc R
C24 C 2.0822(4) 1.2652(3) 0.4299(2) 0.0567(8) Uani 1 1 d .
H24 H 2.155036 1.265029 0.393123 0.068 Uiso 1 1 calc R
C25 C 1.5779(3) 1.5397(3) 0.3086(2) 0.0546(8) Uani 1 1 d .
H25 H 1.656990 1.585313 0.363762 0.065 Uiso 1 1 calc R
C26 C 1.5094(4) 1.6085(3) 0.2510(3) 0.0658(9) Uani 1 1 d .
H26 H 1.541767 1.699778 0.267249 0.079 Uiso 1 1 calc R
C27 C 2.0804(3) 1.2063(3) 0.5119(2) 0.0548(8) Uani 1 1 d .
C28 C 1.9714(4) 1.2044(3) 0.5661(2) 0.0573(8) Uani 1 1 d .
H28 H 1.971380 1.163986 0.621193 0.069 Uiso 1 1 calc R
C29 C 1.3403(3) 1.4090(3) 0.1452(2) 0.0540(8) Uani 1 1 d .
H29 H 1.260742 1.366397 0.089546 0.065 Uiso 1 1 calc R
C30 C 1.3908(4) 1.5429(3) 0.1676(3) 0.0656(9) Uani 1 1 d .
H30 H 1.346253 1.590594 0.127363 0.079 Uiso 1 1 calc R
C31 C 0.8298(4) 0.9931(4) 0.2259(3) 0.0734(10) Uani 1 1 d .
H31A H 0.741201 0.940520 0.174261 0.110 Uiso 1 1 calc GR
H31B H 0.813436 1.071742 0.249913 0.110 Uiso 1 1 calc GR
H31C H 0.841002 0.943410 0.277835 0.110 Uiso 1 1 calc GR
C32 C 1.3406(5) 0.8344(4) -0.0443(3) 0.0843(12) Uani 1 1 d .
H32A H 1.375404 0.780267 -0.002036 0.127 Uiso 1 1 calc GR
H32B H 1.424606 0.881652 -0.072344 0.127 Uiso 1 1 calc GR
H32C H 1.252244 0.779623 -0.095334 0.127 Uiso 1 1 calc GR
C33 C 2.0807(4) 1.3982(4) 0.2698(3) 0.0837(11) Uani 1 1 d .
H33A H 2.064577 1.447173 0.218128 0.126 Uiso 1 1 calc GR
H33B H 2.073958 1.311756 0.242783 0.126 Uiso 1 1 calc GR
H33C H 2.182897 1.443454 0.312378 0.126 Uiso 1 1 calc GR
C34 C 0.7791(5) 0.5274(4) 0.1381(3) 0.1018(15) Uani 1 1 d .
H34A H 0.689618 0.548343 0.108153 0.153 Uiso 1 1 calc GR
H34B H 0.817449 0.570689 0.204701 0.153 Uiso 1 1 calc GR
H34C H 0.748797 0.433632 0.135824 0.153 Uiso 1 1 calc GR
C35 C 2.3013(5) 1.1452(5) 0.4939(3) 0.1006(14) Uani 1 1 d .
H35A H 2.250089 1.103651 0.427682 0.151 Uiso 1 1 calc GR
H35B H 2.362994 1.096740 0.523362 0.151 Uiso 1 1 calc GR
H35C H 2.368607 1.234100 0.494868 0.151 Uiso 1 1 calc GR
C37 C 1.7417(5) 1.2055(5) 0.6693(3) 0.1059(16) Uani 1 1 d .
H37A H 1.731727 1.114781 0.653878 0.159 Uiso 1 1 calc GR
H37B H 1.653080 1.209871 0.693235 0.159 Uiso 1 1 calc GR
H37C H 1.836828 1.251572 0.718264 0.159 Uiso 1 1 calc GR

loop_
_atom_site_aniso_label
_atom_site_aniso_U_11
_atom_site_aniso_U_22
_atom_site_aniso_U_33
_atom_site_aniso_U_23
_atom_site_aniso_U_13
_atom_site_aniso_U_12
O1 0.0709(15) 0.0459(13) 0.0851(16) 0.0121(11) 0.0332(13) 0.0144(11)
O2 0.0508(13) 0.0616(14) 0.0750(15) 0.0010(11) 0.0240(11) 0.0044(11)
C3 0.0313(14) 0.0429(16) 0.0453(15) 0.0032(13) 0.0076(12) 0.0087(12)
C4 0.0325(14) 0.0456(17) 0.0391(14) 0.0019(12) 0.0053(11) 0.0084(12)
O5 0.0593(14) 0.1100(19) 0.0598(14) 0.0246(13) 0.0197(11) 0.0412(14)
C6 0.0416(16) 0.0472(17) 0.0453(16) 0.0071(13) -0.0013(13) 0.0126(14)
C7 0.0347(15) 0.0463(17) 0.0400(15) 0.0014(13) -0.0058(12) 0.0060(13)
O8 0.0612(14) 0.0551(13) 0.0753(15) -0.0062(11) 0.0183(12) 0.0157(11)
C9 0.0320(14) 0.0451(16) 0.0427(15) 0.0071(13) 0.0085(12) 0.0109(12)
C10 0.0329(15) 0.0493(17) 0.0440(16) -0.0037(13) -0.0020(12) 0.0068(13)
C11 0.0432(17) 0.0501(18) 0.0484(16) 0.0022(13) 0.0078(13) 0.0149(14)
O12 0.0626(15) 0.0891(17) 0.0653(14) 0.0243(13) 0.0212(12) 0.0251(13)
O13 0.0608(15) 0.0852(17) 0.0903(17) 0.0103(14) 0.0100(13) 0.0395(14)
C14 0.0433(17) 0.0487(18) 0.0435(16) -0.0014(13) 0.0006(13) 0.0150(14)
C15 0.0463(17) 0.0444(17) 0.0480(16) 0.0067(13) 0.0042(14) 0.0122(14)
C16 0.0320(14) 0.0451(16) 0.0387(14) 0.0032(12) 0.0045(11) 0.0070(12)
C17 0.0433(17) 0.0398(16) 0.0477(16) 0.0038(13) 0.0001(13) 0.0067(13)
C18 0.0339(15) 0.0532(19) 0.0442(16) 0.0038(14) 0.0025(12) 0.0070(14)
C19 0.0428(17) 0.0489(17) 0.0456(16) 0.0047(13) -0.0037(13) 0.0079(14)
C20 0.0408(16) 0.0516(18) 0.0465(16) -0.0052(13) -0.0044(13) 0.0104(14)
C21 0.0361(16) 0.0624(19) 0.0467(17) -0.0002(15) 0.0037(13) 0.0137(14)
C22 0.0386(17) 0.0545(18) 0.0480(17) -0.0001(14) 0.0033(13) 0.0073(14)
C23 0.0428(17) 0.0531(19) 0.0482(17) 0.0079(14) 0.0091(13) 0.0126(14)
C24 0.0428(18) 0.059(2) 0.062(2) -0.0029(16) 0.0117(15) 0.0135(15)
C25 0.0438(17) 0.0435(17) 0.066(2) -0.0031(15) 0.0045(15) 0.0104(14)
C26 0.054(2) 0.0437(18) 0.096(3) 0.0068(18) 0.0130(19) 0.0160(16)
C27 0.0418(17) 0.0526(19) 0.062(2) -0.0045(16) -0.0009(15) 0.0169(15)
C28 0.0483(18) 0.065(2) 0.0546(18) 0.0098(16) 0.0040(15) 0.0197(16)
C29 0.0433(17) 0.055(2) 0.0568(18) 0.0130(15) 0.0027(14) 0.0129(15)
C30 0.056(2) 0.056(2) 0.086(2) 0.0242(18) 0.0088(18) 0.0232(17)
C31 0.069(2) 0.074(2) 0.082(2) 0.0040(19) 0.026(2) 0.030(2)
C32 0.076(3) 0.078(3) 0.102(3) 0.005(2) 0.046(2) 0.018(2)
C33 0.074(3) 0.101(3) 0.078(2) 0.023(2) 0.035(2) 0.021(2)
C34 0.103(3) 0.059(2) 0.151(4) 0.019(2) 0.079(3) 0.010(2)
C35 0.076(3) 0.122(4) 0.122(4) 0.004(3) 0.029(3) 0.060(3)
C37 0.119(4) 0.171(5) 0.079(3) 0.059(3) 0.056(3) 0.090(4)

loop_
_atom_type_symbol
_atom_type_description
_atom_type_scat_dispersion_real
_atom_type_scat_dispersion_imag
_atom_type_scat_source
C C 0.0033 0.0016 'International Tables Vol C Tables 4.2.6.8 and 6.1.1.4'
H H 0.0000 0.0000 'International Tables Vol C Tables 4.2.6.8 and 6.1.1.4'
O O 0.0106 0.0060 'International Tables Vol C Tables 4.2.6.8 and 6.1.1.4'

loop_
_geom_angle_atom_site_label_1
_geom_angle_atom_site_label_2
_geom_angle_atom_site_label_3
_geom_angle
C15 O1 C34 117.0(3)
C18 O2 C32 118.4(2)
C4 C3 C9 119.7(2)
C25 C3 C4 122.5(2)
C25 C3 C9 117.7(2)
C3 C4 C20 120.2(2)
C6 C4 C3 118.5(2)
C6 C4 C20 121.3(2)
C21 O5 C37 118.5(3)
C4 C6 C17 121.8(3)
C14 C7 C18 117.0(3)
C14 C7 C19 121.1(3)
C18 C7 C19 121.8(3)
C14 O8 C31 118.9(2)
C16 C9 C3 119.5(2)
C29 C9 C3 118.1(2)
C29 C9 C16 122.4(2)
C21 C10 C20 122.7(3)
C22 C10 C20 120.3(3)
C22 C10 C21 116.9(3)
C18 C11 C15 118.7(3)
C22 O12 C33 117.9(3)
C27 O13 C35 117.8(3)
C7 C14 C23 122.0(3)
O8 C14 C7 115.2(3)
O8 C14 C23 122.8(3)
O1 C15 C11 115.3(3)
O1 C15 C23 123.3(3)
C23 C15 C11 121.4(3)
C9 C16 C19 119.7(2)
C17 C16 C9 118.4(2)
C17 C16 C19 121.9(2)
C16 C17 C6 122.0(3)
O2 C18 C7 114.6(3)
O2 C18 C11 123.0(3)
C11 C18 C7 122.4(3)
C7 C19 C16 115.8(2)
C10 C20 C4 115.4(2)
O5 C21 C10 114.7(3)
O5 C21 C28 123.5(3)
C28 C21 C10 121.8(3)
C10 C22 C24 122.6(3)
O12 C22 C10 114.4(3)
O12 C22 C24 122.9(3)
C15 C23 C14 118.5(3)
C27 C24 C22 118.1(3)
C26 C25 C3 122.0(3)
C25 C26 C30 120.3(3)
O13 C27 C28 115.1(3)
C24 C27 O13 123.6(3)
C24 C27 C28 121.3(3)
C27 C28 C21 119.2(3)
C30 C29 C9 121.8(3)
C29 C30 C26 119.9(3)

loop_
_geom_bond_atom_site_label_1
_geom_bond_atom_site_label_2
_geom_bond_distance
O1 C15 1.373(3)
O1 C34 1.420(4)
O2 C18 1.370(3)
O2 C32 1.418(4)
C3 C4 1.423(4)
C3 C9 1.437(3)
C3 C25 1.412(4)
C4 C6 1.362(4)
C4 C20 1.521(3)
O5 C21 1.374(3)
O5 C37 1.402(4)
C6 C17 1.409(4)
C7 C14 1.387(4)
C7 C18 1.395(4)
C7 C19 1.505(4)
O8 C14 1.367(3)
O8 C31 1.421(4)
C9 C16 1.429(4)
C9 C29 1.414(4)
C10 C20 1.506(4)
C10 C21 1.391(4)
C10 C22 1.386(4)
C11 C15 1.382(4)
C11 C18 1.382(4)
O12 C22 1.370(4)
O12 C33 1.427(4)
O13 C27 1.377(4)
O13 C35 1.422(4)
C14 C23 1.399(4)
C15 C23 1.377(4)
C16 C17 1.360(4)
C16 C19 1.523(3)
C21 C28 1.384(4)
C22 C24 1.393(4)
C24 C27 1.376(4)
C25 C26 1.358(4)
C26 C30 1.396(4)
C27 C28 1.379(4)
C29 C30 1.361(4)
